data_4304411
loop_
_publ_author_name
'Mircea Dinc\<a'
'Anne Dailly'
'Charlene Tsay'
'Jeffrey R. Long'

_publ_section_title
;
Expanded Sodalite-Type Metal-Organic Frameworks: Increased Stability
and H2 Adsorption through Ligand-Directed Catenation
;
_journal_name_full 'Inorganic Chemistry'
_journal_page_first 11
_journal_page_last 13
_journal_paper_doi 10.1021/ic701917w
_journal_volume 47
_journal_year 2008
_chemical_formula_moiety 'C792 H1096 Cl28 Cu38 N312 O128'
_chemical_formula_sum 'C792 H1096 Cl28 Cu38 N312 O128'
_chemical_formula_weight 20442.93
_chemical_name_systematic
; 
 ? 
;
_space_group_IT_number 221
_symmetry_cell_setting cubic
_symmetry_space_group_name_Hall '-P 4 2 3'
_symmetry_space_group_name_H-M 'P m -3 m'
_atom_sites_solution_hydrogens geom
_atom_sites_solution_primary direct
_atom_sites_solution_secondary difmap
_audit_creation_method SHELXL-97
_cell_angle_alpha 90.00
_cell_angle_beta 90.00
_cell_angle_gamma 90.00
_cell_formula_units_Z 1
_cell_length_a 29.030(4)
_cell_length_b 29.030(4)
_cell_length_c 29.030(4)
_cell_measurement_reflns_used 3066
_cell_measurement_temperature 161(2)
_cell_measurement_theta_max 34.162
_cell_measurement_theta_min 4.436
_cell_volume 24465(6)
_computing_cell_refinement 'Bruker SAINT v7.07b'
_computing_data_collection 'Bruker SMART v5.054d'
_computing_data_reduction 'Bruker SAINT v7.07b'
_computing_structure_refinement 'SHELXL-97 (Sheldrick, 1997)'
_computing_structure_solution 'SHELXS-97 (Sheldrick, 1990)'
_diffrn_ambient_temperature 161(2)
_diffrn_measured_fraction_theta_full 1.000
_diffrn_measured_fraction_theta_max 1.000
_diffrn_measurement_device_type 'Bruker SMART CCD'
_diffrn_measurement_method \w/2\q-scans
_diffrn_radiation_monochromator graphite
_diffrn_radiation_source 'fine-focus sealed tube'
_diffrn_radiation_type MoK\a
_diffrn_radiation_wavelength 0.71073
_diffrn_reflns_av_R_equivalents 0.2253
_diffrn_reflns_av_sigmaI/netI 0.0436
_diffrn_reflns_limit_h_max 16
_diffrn_reflns_limit_h_min -29
_diffrn_reflns_limit_k_max 29
_diffrn_reflns_limit_k_min -29
_diffrn_reflns_limit_l_max 29
_diffrn_reflns_limit_l_min -29
_diffrn_reflns_number 86890
_diffrn_reflns_theta_full 20.84
_diffrn_reflns_theta_max 20.84
_diffrn_reflns_theta_min 0.99
_diffrn_standards_decay_% 0
_diffrn_standards_interval_count 0
_diffrn_standards_interval_time 0
_diffrn_standards_number 0
_exptl_absorpt_coefficient_mu 0.964
_exptl_absorpt_correction_T_max 0.8380
_exptl_absorpt_correction_T_min 0.7290
_exptl_absorpt_correction_type empirical
_exptl_absorpt_process_details 'Blessing, 1995'
_exptl_crystal_colour green
_exptl_crystal_density_diffrn 1.388
_exptl_crystal_density_method 'not measured'
_exptl_crystal_description block
_exptl_crystal_F_000 10634
_exptl_crystal_size_max 0.35
_exptl_crystal_size_mid 0.26
_exptl_crystal_size_min 0.19
_refine_diff_density_max 0.946
_refine_diff_density_min -0.612
_refine_diff_density_rms 0.130
_refine_ls_extinction_method none
_refine_ls_goodness_of_fit_ref 4.777
_refine_ls_hydrogen_treatment constr
_refine_ls_matrix_type full
_refine_ls_number_parameters 135
_refine_ls_number_reflns 2564
_refine_ls_number_restraints 0
_refine_ls_restrained_S_all 4.777
_refine_ls_R_factor_all 0.1751
_refine_ls_R_factor_gt 0.1254
_refine_ls_shift/su_max 0.011
_refine_ls_shift/su_mean 0.001
_refine_ls_structure_factor_coef Fsqd
_refine_ls_weighting_details 'calc w=1/[\s^2^(Fo^2^)+(0.0400P)^2^+0.0000P] where P=(Fo^2^+2Fc^2^)/3'
_refine_ls_weighting_scheme calc
_refine_ls_wR_factor_gt 0.3524
_refine_ls_wR_factor_ref 0.3640
_reflns_number_gt 1683
_reflns_number_total 2564
_reflns_threshold_expression >2sigma(I)
_cod_data_source_file ic701917w-file002.cif
_cod_data_source_block md70a
_cod_original_cell_volume 24466(5)
_cod_database_code 4304411

loop_
_symmetry_equiv_pos_as_xyz
'x, y, z'
'-x, -y, z'
'-x, y, -z'
'x, -y, -z'
'z, x, y'
'z, -x, -y'
'-z, -x, y'
'-z, x, -y'
'y, z, x'
'-y, z, -x'
'y, -z, -x'
'-y, -z, x'
'y, x, -z'
'-y, -x, -z'
'y, -x, z'
'-y, x, z'
'x, z, -y'
'-x, z, y'
'-x, -z, -y'
'x, -z, y'
'z, y, -x'
'z, -y, x'
'-z, y, x'
'-z, -y, -x'
'-x, -y, -z'
'x, y, -z'
'x, -y, z'
'-x, y, z'
'-z, -x, -y'
'-z, x, y'
'z, x, -y'
'z, -x, y'
'-y, -z, -x'
'y, -z, x'
'-y, z, x'
'y, z, -x'
'-y, -x, z'
'y, x, z'
'-y, x, -z'
'y, -x, -z'
'-x, -z, y'
'x, -z, -y'
'x, z, y'
'-x, z, -y'
'-z, -y, x'
'-z, y, -x'
'z, -y, -x'
'z, y, x'

loop_
_atom_site_label
_atom_site_type_symbol
_atom_site_fract_x
_atom_site_fract_y
_atom_site_fract_z
_atom_site_U_iso_or_equiv
_atom_site_adp_type
_atom_site_occupancy
_atom_site_symmetry_multiplicity
_atom_site_calc_flag
_atom_site_refinement_flags
_atom_site_disorder_assembly
_atom_site_disorder_group
Cu1 Cu 0.41256(9) 0.0000 0.5000 0.0423(12) Uani 1 4 d S . .
Cl1 Cl 0.5000 0.0000 0.5000 0.037(3) Uiso 1 16 d S . .
Cl2 Cl 0.3285(3) 0.0000 0.5000 0.098(6) Uani 0.75(2) 4 d SP . .
O1 O 0.5000 0.1311(18) 0.5000 0.175(18) Uiso 0.80 8 d SP . .
O10 O 0.2744(15) 0.1130(15) 0.5000 0.118(17) Uiso 0.40 2 d SP A 1
O2 O 0.2612(17) 0.1001(17) 0.4780(17) 0.054(17) Uiso 0.148(3) 1 d P . 2
Cu2 Cu 0.3348(3) 0.0890(2) 0.5000 0.077(4) Uani 0.296(7) 2 d SP . 2
O3 O 0.3508(18) 0.1598(18) 0.5000 0.15(2) Uiso 0.296(7) 2 d SP . .
O4 O 0.4350(18) 0.2146(12) 0.2146(12) 0.109(18) Uiso 0.25 2 d SP . .
O5 O 0.360(2) 0.0000 0.332(2) 0.17(3) Uiso 0.25 2 d SP . .
O6 O 0.5000 0.1803(17) 0.5000 0.148(15) Uiso 0.80 8 d SP . .
O7 O 0.352(2) 0.248(2) 0.5000 0.13(2) Uiso 0.25 2 d SP . .
O8 O 0.451(2) 0.207(2) 0.5000 0.17(3) Uiso 0.25 2 d SP . .
O9 O 0.534(6) 0.534(6) 0.534(6) 0.25(15) Uiso 0.12 6 d SP . .
O11 O 0.3882(16) 0.353(2) 0.6118(16) 0.20(4) Uiso 0.25 2 d SP . .
N1 N 0.4172(3) 0.0475(3) 0.5505(3) 0.039(3) Uani 1 1 d . . .
N2 N 0.3884(3) 0.0828(3) 0.5569(3) 0.049(3) Uani 1 1 d . . .
C1 C 0.4053(4) 0.1032(5) 0.5947(4) 0.053(5) Uani 1 2 d S . .
C2 C 0.3844(5) 0.1450(6) 0.6156(5) 0.065(5) Uani 1 2 d S . .
C3 C 0.3648(12) 0.1781(11) 0.5866(10) 0.083(10) Uani 0.50 1 d P . .
C3A C 0.3354(11) 0.1523(10) 0.6096(10) 0.075(9) Uani 0.50 1 d P . .
C4 C 0.3129(13) 0.1883(12) 0.6311(12) 0.098(12) Uani 0.50 1 d P . .
C4A C 0.3416(13) 0.2159(11) 0.6094(12) 0.095(13) Uani 0.50 1 d P . .
C5 C 0.3445(6) 0.2229(6) 0.6555(6) 0.089(7) Uani 1 2 d S . .
C6 C 0.3221(5) 0.2645(7) 0.6779(5) 0.103(8) Uani 1 2 d S . .
C7 C 0.3406(7) 0.2843(5) 0.7157(5) 0.101(8) Uani 1 2 d S . .
H7 H 0.3675 0.2711 0.7289 0.121 Uiso 1 2 calc SR . .

loop_
_atom_site_aniso_label
_atom_site_aniso_U_11
_atom_site_aniso_U_22
_atom_site_aniso_U_33
_atom_site_aniso_U_23
_atom_site_aniso_U_13
_atom_site_aniso_U_12
Cu1 0.054(2) 0.0237(18) 0.049(2) 0.000 0.000 0.000
Cl2 0.065(8) 0.141(11) 0.087(9) 0.000 0.000 0.000
Cu2 0.092(7) 0.052(6) 0.088(7) 0.000 0.000 0.019(5)
N1 0.046(5) 0.024(5) 0.047(5) 0.009(4) 0.000(5) 0.006(4)
N2 0.047(6) 0.043(6) 0.057(7) -0.001(5) -0.002(5) 0.010(5)
C1 0.061(8) 0.038(12) 0.061(8) -0.004(7) 0.009(11) 0.004(7)
C2 0.072(9) 0.051(13) 0.072(9) -0.027(8) -0.007(11) 0.027(8)
C3 0.12(3) 0.06(2) 0.07(2) -0.009(18) -0.03(2) 0.04(2)
C3A 0.09(3) 0.07(2) 0.07(2) -0.048(18) -0.032(19) 0.05(2)
C4 0.14(3) 0.05(2) 0.10(3) -0.02(2) -0.06(3) 0.02(2)
C4A 0.12(3) 0.07(2) 0.09(3) -0.07(2) -0.08(2) 0.07(2)
C5 0.098(10) 0.071(16) 0.098(10) -0.049(10) -0.055(14) 0.049(10)
C6 0.107(11) 0.095(16) 0.107(11) -0.076(11) -0.086(14) 0.076(11)
C7 0.108(17) 0.098(10) 0.098(10) -0.066(14) -0.078(11) 0.078(11)

loop_
_atom_type_symbol
_atom_type_description
_atom_type_scat_dispersion_real
_atom_type_scat_dispersion_imag
_atom_type_scat_source
C C 0.0033 0.0016 'International Tables Vol C Tables 4.2.6.8 and 6.1.1.4'
H H 0.0000 0.0000 'International Tables Vol C Tables 4.2.6.8 and 6.1.1.4'
N N 0.0061 0.0033 'International Tables Vol C Tables 4.2.6.8 and 6.1.1.4'
O O 0.0106 0.0060 'International Tables Vol C Tables 4.2.6.8 and 6.1.1.4'
Cl Cl 0.1484 0.1585 'International Tables Vol C Tables 4.2.6.8 and 6.1.1.4'
Cu Cu 0.3201 1.2651 'International Tables Vol C Tables 4.2.6.8 and 6.1.1.4'

loop_
_geom_angle_atom_site_label_1
_geom_angle_atom_site_label_2
_geom_angle_atom_site_label_3
_geom_angle
_geom_angle_site_symmetry_1
_geom_angle_site_symmetry_3
_geom_angle_publ_flag
N1 Cu1 N1 86.2(4) 4_556 26_556 ?
N1 Cu1 N1 172.3(5) 4_556 . ?
N1 Cu1 N1 93.2(4) 26_556 . ?
N1 Cu1 N1 93.2(4) 4_556 27 ?
N1 Cu1 N1 172.3(5) 26_556 27 ?
N1 Cu1 N1 86.2(4) . 27 ?
N1 Cu1 Cl2 93.9(2) 4_556 . ?
N1 Cu1 Cl2 93.9(2) 26_556 . ?
N1 Cu1 Cl2 93.9(2) . . ?
N1 Cu1 Cl2 93.9(2) 27 . ?
N1 Cu1 Cl1 86.1(2) 4_556 . ?
N1 Cu1 Cl1 86.1(2) 26_556 . ?
N1 Cu1 Cl1 86.1(2) . . ?
N1 Cu1 Cl1 86.1(2) 27 . ?
Cl2 Cu1 Cl1 180.0 . . ?
Cu1 Cl1 Cu1 90.0 45_655 25_656 ?
Cu1 Cl1 Cu1 90.0 45_655 . ?
Cu1 Cl1 Cu1 180.0 25_656 . ?
Cu1 Cl1 Cu1 180.0 45_655 21_556 ?
Cu1 Cl1 Cu1 90.0 25_656 21_556 ?
Cu1 Cl1 Cu1 90.0 . 21_556 ?
Cu1 Cl2 Cu2 85.9(3) . . ?
Cu1 Cl2 Cu2 85.9(3) . 27 ?
Cu2 Cl2 Cu2 171.9(5) . 27 ?
O2 O2 Cu2 73.5(12) 26_556 . ?
O3 Cu2 O2 94.0(19) . . ?
O3 Cu2 O2 94.0(19) . 26_556 ?
O2 Cu2 O2 33(2) . 26_556 ?
O3 Cu2 N2 85.7(11) . 26_556 ?
O2 Cu2 N2 117.0(13) . 26_556 ?
O2 Cu2 N2 149.9(13) 26_556 26_556 ?
O3 Cu2 N2 85.7(11) . . ?
O2 Cu2 N2 149.9(13) . . ?
O2 Cu2 N2 117.0(13) 26_556 . ?
N2 Cu2 N2 93.1(5) 26_556 . ?
O3 Cu2 Cl2 171.3(15) . . ?
O2 Cu2 Cl2 94.3(13) . . ?
O2 Cu2 Cl2 94.3(13) 26_556 . ?
N2 Cu2 Cl2 88.3(3) 26_556 . ?
N2 Cu2 Cl2 88.3(3) . . ?
O1 O6 O8 119(3) . 3_656 ?
O1 O6 O8 119(3) . 23_655 ?
O8 O6 O8 77(2) 3_656 23_655 ?
O1 O6 O8 119(3) . . ?
O8 O6 O8 123(6) 3_656 . ?
O8 O6 O8 77(2) 23_655 . ?
O1 O6 O8 119(3) . 21_556 ?
O8 O6 O8 77(2) 3_656 21_556 ?
O8 O6 O8 123(6) 23_655 21_556 ?
O8 O6 O8 77(2) . 21_556 ?
O11 O11 O11 60.000(14) 8_656 11_566 ?
N1 N1 N2 110.1(5) 46_656 . ?
N1 N1 Cu1 124.2(2) 46_656 . ?
N2 N1 Cu1 125.7(6) . . ?
N1 N2 C1 103.0(10) . . ?
N1 N2 Cu2 112.7(6) . . ?
C1 N2 Cu2 144.1(9) . . ?
N2 C1 N2 113.8(15) 46_656 . ?
N2 C1 C2 123.1(7) 46_656 . ?
N2 C1 C2 123.1(7) . . ?
C3 C2 C3 91(3) 46_656 . ?
C3 C2 C3A 122.7(18) 46_656 . ?
C3 C2 C3A 55.1(15) . . ?
C3 C2 C3A 55.1(15) 46_656 46_656 ?
C3 C2 C3A 122.7(18) . 46_656 ?
C3A C2 C3A 102(3) . 46_656 ?
C3 C2 C1 118.7(16) 46_656 . ?
C3 C2 C1 118.7(16) . . ?
C3A C2 C1 118.1(14) . . ?
C3A C2 C1 118.1(14) 46_656 . ?
C3A C3 C2 64(2) . . ?
C3A C3 C4A 84(3) . . ?
C2 C3 C4A 116(3) . . ?
C3A C3 C3 96(2) . 46_656 ?
C2 C3 C3 44.4(16) . 46_656 ?
C4A C3 C3 90.3(16) . 46_656 ?
C3A C3 C4 43.2(18) . . ?
C2 C3 C4 91(2) . . ?
C4A C3 C4 41.0(18) . . ?
C3 C3 C4 94.3(12) 46_656 . ?
C3 C3A C4 96(3) . . ?
C3 C3A C2 61(2) . . ?
C4 C3A C2 121(3) . . ?
C3 C3A C4A 51(2) . . ?
C4 C3A C4A 45.2(19) . . ?
C2 C3A C4A 93(2) . . ?
C4A C4 C3A 87(3) . . ?
C4A C4 C5 56(2) . . ?
C3A C4 C5 115(3) . . ?
C4A C4 C3 46(2) . . ?
C3A C4 C3 40.7(18) . . ?
C5 C4 C3 87(2) . . ?
C4 C4A C5 70(3) . . ?
C4 C4A C3 93(3) . . ?
C5 C4A C3 122(2) . . ?
C4 C4A C3A 48(2) . . ?
C5 C4A C3A 99(3) . . ?
C3 C4A C3A 44.9(16) . . ?
C4 C4A C4A 96(2) . 46_656 ?
C5 C4A C4A 42.1(18) . 46_656 ?
C3 C4A C4A 89.7(16) . 46_656 ?
C3A C4A C4A 93.8(12) . 46_656 ?
C4A C5 C4A 96(4) 46_656 . ?
C4A C5 C6 121.0(15) 46_656 . ?
C4A C5 C6 121.0(15) . . ?
C4A C5 C4 121.5(19) 46_656 . ?
C4A C5 C4 53.9(18) . . ?
C6 C5 C4 117.5(18) . . ?
C4A C5 C4 53.9(18) 46_656 46_656 ?
C4A C5 C4 121.5(19) . 46_656 ?
C6 C5 C4 117.5(18) . 46_656 ?
C4 C5 C4 97(3) . 46_656 ?
C7 C6 C7 117.7(19) . 11_566 ?
C7 C6 C5 121.1(9) . . ?
C7 C6 C5 121.1(9) 11_566 . ?
C6 C7 C6 122.2(19) . 8_656 ?

loop_
_geom_bond_atom_site_label_1
_geom_bond_atom_site_label_2
_geom_bond_distance
_geom_bond_site_symmetry_2
_geom_bond_publ_flag
Cu1 N1 2.017(8) 4_556 ?
Cu1 N1 2.017(8) 26_556 ?
Cu1 N1 2.017(8) . ?
Cu1 N1 2.017(8) 27 ?
Cu1 Cl2 2.442(9) . ?
Cu1 Cl1 2.538(3) . ?
Cl1 Cu1 2.538(3) 45_655 ?
Cl1 Cu1 2.538(3) 25_656 ?
Cl1 Cu1 2.538(3) 21_556 ?
Cl2 Cu2 2.589(7) . ?
Cl2 Cu2 2.589(7) 27 ?
O1 O6 1.43(5) . ?
O2 O2 1.28(10) 26_556 ?
O2 Cu2 2.25(5) . ?
Cu2 O3 2.11(5) . ?
Cu2 O2 2.25(5) 26_556 ?
Cu2 N2 2.277(11) 26_556 ?
Cu2 N2 2.277(11) . ?
O5 O5 1.13(13) 22 ?
O6 O8 1.63(6) 3_656 ?
O6 O8 1.63(6) 23_655 ?
O6 O8 1.63(6) . ?
O6 O8 1.63(6) 21_556 ?
O11 O11 1.43(11) 8_656 ?
O11 O11 1.43(11) 11_566 ?
N1 N1 1.324(14) 46_656 ?
N1 N2 1.338(10) . ?
N2 C1 1.340(11) . ?
C1 N2 1.340(11) 46_656 ?
C1 C2 1.49(2) . ?
C2 C3 1.40(3) 46_656 ?
C2 C3 1.40(3) . ?
C2 C3A 1.45(3) . ?
C2 C3A 1.45(3) 46_656 ?
C3 C3A 1.32(4) . ?
C3 C4A 1.45(4) . ?
C3 C3 2.00(6) 46_656 ?
C3 C4 2.01(5) . ?
C3A C4 1.38(4) . ?
C3A C4A 1.86(4) . ?
C4 C4A 1.32(4) . ?
C4 C5 1.53(4) . ?
C4A C5 1.36(3) . ?
C4A C4A 2.01(6) 46_656 ?
C5 C4A 1.36(3) 46_656 ?
C5 C6 1.52(2) . ?
C5 C4 1.53(4) 46_656 ?
C6 C7 1.351(10) . ?
C6 C7 1.351(10) 11_566 ?
C7 C6 1.351(10) 8_656 ?
